data_7014978
loop_
_publ_author_name
'Guo, Peng'

_publ_section_title
;
 Three 2D Ag(I)-framework isomers with helical structures controlled by
 the chirality of camphor-10-sulfonic acid.
;
_journal_issue 8
_journal_name_full 'Dalton transactions (Cambridge, England : 2003)'
_journal_page_first 1716
_journal_page_last 1721
_journal_paper_doi 10.1039/c0dt01384f
_journal_volume 40
_journal_year 2011
_chemical_absolute_configuration rm
_chemical_formula_moiety 'C17 H22 Ag N O6 S'
_chemical_formula_sum 'C17 H22 Ag N O6 S'
_chemical_formula_weight 476.29
_chemical_melting_point ?
_chemical_name_systematic
;
?
;
_space_group_IT_number 19
_symmetry_cell_setting orthorhombic
_symmetry_space_group_name_Hall 'P 2ac 2ab'
_symmetry_space_group_name_H-M 'P 21 21 21'
_atom_sites_solution_hydrogens geom
_atom_sites_solution_primary direct
_atom_sites_solution_secondary difmap
_audit_creation_method SHELXL-97
_cell_angle_alpha 90.00
_cell_angle_beta 90.00
_cell_angle_gamma 90.00
_cell_formula_units_Z 4
_cell_length_a 6.2347(4)
_cell_length_b 11.4209(7)
_cell_length_c 24.0805(15)
_cell_measurement_temperature 165(2)
_cell_volume 1714.67(19)
_computing_cell_refinement 'SAINT (Bruker, 1999)'
_computing_data_collection 'SMART (Bruker, 1997)'
_computing_data_reduction 'SAINT (Bruker, 1999)'
_computing_molecular_graphics 'SHELXS97 (Sheldrick, 2008)'
_computing_publication_material 'SHELXS97 (Sheldrick, 2008)'
_computing_structure_refinement 'SHELXL-97 (Sheldrick, 1997)'
_computing_structure_solution 'SHELXS97 (Sheldrick, 2008)'
_diffrn_ambient_temperature 165(2)
_diffrn_measured_fraction_theta_full 0.999
_diffrn_measured_fraction_theta_max 0.999
_diffrn_measurement_device_type 'Bruker--Nonius KappaCCD area-detector'
_diffrn_measurement_method '\w scan'
_diffrn_radiation_monochromator graphite
_diffrn_radiation_source 'fine-focus sealed tube'
_diffrn_radiation_type MoK\a
_diffrn_radiation_wavelength 0.71073
_diffrn_reflns_av_R_equivalents 0.0413
_diffrn_reflns_av_sigmaI/netI 0.0508
_diffrn_reflns_limit_h_max 7
_diffrn_reflns_limit_h_min -6
_diffrn_reflns_limit_k_max 14
_diffrn_reflns_limit_k_min -14
_diffrn_reflns_limit_l_max 29
_diffrn_reflns_limit_l_min -21
_diffrn_reflns_number 9594
_diffrn_reflns_theta_full 26.15
_diffrn_reflns_theta_max 26.15
_diffrn_reflns_theta_min 1.97
_exptl_absorpt_coefficient_mu 1.333
_exptl_absorpt_correction_T_max 0.298
_exptl_absorpt_correction_T_min 0.182
_exptl_absorpt_correction_type multi-scan
_exptl_absorpt_process_details '(SADABS; Sheldrick, 1996)'
_exptl_crystal_colour white
_exptl_crystal_density_diffrn 1.845
_exptl_crystal_density_meas ?
_exptl_crystal_density_method 'not measured'
_exptl_crystal_description block
_exptl_crystal_F_000 968
_exptl_crystal_size_max 0.16
_exptl_crystal_size_mid 0.15
_exptl_crystal_size_min 0.13
_refine_diff_density_max 0.434
_refine_diff_density_min -0.498
_refine_diff_density_rms 0.079
_refine_ls_abs_structure_details 'Flack H D (1983), Acta Cryst. A39, 876-881'
_refine_ls_abs_structure_Flack -0.01(3)
_refine_ls_extinction_method none
_refine_ls_goodness_of_fit_ref 1.022
_refine_ls_hydrogen_treatment mixed
_refine_ls_matrix_type full
_refine_ls_number_parameters 238
_refine_ls_number_reflns 3412
_refine_ls_number_restraints 0
_refine_ls_restrained_S_all 1.022
_refine_ls_R_factor_all 0.0360
_refine_ls_R_factor_gt 0.0299
_refine_ls_shift/su_max 0.001
_refine_ls_shift/su_mean 0.000
_refine_ls_structure_factor_coef Fsqd
_refine_ls_weighting_details 'calc w=1/[\s^2^(Fo^2^)+(0.0197P)^2^+0.0000P] where P=(Fo^2^+2Fc^2^)/3'
_refine_ls_weighting_scheme calc
_refine_ls_wR_factor_gt 0.0541
_refine_ls_wR_factor_ref 0.0565
_reflns_number_gt 3088
_reflns_number_total 3412
_reflns_threshold_expression 2\s(I)
_cod_data_source_file C0DT01384F.TXT
_cod_data_source_block L
_cod_depositor_comments
;
The following automatic conversions were performed:

'_chemical_melting_point' value 'not measure' was changed to '?' -
the value is undefined or not given.

Automatic conversion script
Id: cif_fix_values 1646 2011-03-28 12:23:43Z adriana 

The following automatic conversions were performed:

'_exptl_crystal_density_meas' value 'not measured' was changed to '?'
- the value is perceived as not measured.

Automatic conversion script
Id: cif_fix_values 3008 2015-01-20 13:52:24Z robertas 
;
_cod_original_sg_symbol_Hall 'P 2ac 2ab '
_cod_database_code 7014978

loop_
_symmetry_equiv_pos_as_xyz
'x, y, z'
'-x+1/2, -y, z+1/2'
'x+1/2, -y+1/2, -z'
'-x, y+1/2, -z+1/2'

loop_
_atom_site_label
_atom_site_type_symbol
_atom_site_fract_x
_atom_site_fract_y
_atom_site_fract_z
_atom_site_U_iso_or_equiv
_atom_site_adp_type
_atom_site_occupancy
_atom_site_symmetry_multiplicity
_atom_site_calc_flag
_atom_site_refinement_flags
_atom_site_disorder_assembly
_atom_site_disorder_group
C1 C 0.5357(6) 0.5979(3) 0.40737(14) 0.0167(8) Uani 1 1 d . . .
C2 C 0.3702(6) 0.6768(3) 0.41367(16) 0.0190(9) Uani 1 1 d . . .
H2 H 0.2270 0.6533 0.4061 0.023 Uiso 1 1 calc R . .
C3 C 0.4117(6) 0.7898(3) 0.43094(16) 0.0167(9) Uani 1 1 d . . .
H3 H 0.2964 0.8429 0.4364 0.020 Uiso 1 1 calc R . .
C4 C 0.6220(6) 0.8264(3) 0.44039(16) 0.0167(9) Uani 1 1 d . . .
C5 C 0.7865(6) 0.7470(3) 0.43374(14) 0.0175(8) Uani 1 1 d . . .
H5 H 0.9299 0.7710 0.4408 0.021 Uiso 1 1 calc R . .
C6 C 0.7470(5) 0.6337(4) 0.41712(14) 0.0177(8) Uani 1 1 d . . .
H6 H 0.8622 0.5802 0.4123 0.021 Uiso 1 1 calc R . .
C7 C 0.6728(6) 0.9456(3) 0.46062(15) 0.0177(9) Uani 1 1 d . . .
C8 C 0.6506(6) 0.3235(3) 0.61952(15) 0.0166(8) Uani 1 1 d . . .
H8A H 0.8027 0.3059 0.6112 0.020 Uiso 1 1 calc R . .
H8B H 0.6163 0.3993 0.6016 0.020 Uiso 1 1 calc R . .
C9 C 0.6290(5) 0.3391(3) 0.68195(15) 0.0136(8) Uani 1 1 d . . .
C10 C 0.7880(6) 0.2690(3) 0.71594(15) 0.0176(9) Uani 1 1 d . . .
C11 C 0.8001(6) 0.3284(3) 0.77266(15) 0.0192(9) Uani 1 1 d . . .
H11A H 0.9475 0.3555 0.7809 0.023 Uiso 1 1 calc R . .
H11B H 0.7517 0.2752 0.8026 0.023 Uiso 1 1 calc R . .
C12 C 0.6452(6) 0.4323(3) 0.76543(16) 0.0163(9) Uani 1 1 d . . .
H12 H 0.6683 0.4980 0.7922 0.020 Uiso 1 1 calc R . .
C13 C 0.4170(6) 0.3815(3) 0.76548(16) 0.0178(9) Uani 1 1 d . . .
H13A H 0.3081 0.4445 0.7666 0.021 Uiso 1 1 calc R . .
H13B H 0.3948 0.3285 0.7975 0.021 Uiso 1 1 calc R . .
C14 C 0.4073(6) 0.3129(3) 0.70934(16) 0.0184(9) Uani 1 1 d . . .
H14A H 0.3887 0.2279 0.7159 0.022 Uiso 1 1 calc R . .
H14B H 0.2881 0.3414 0.6858 0.022 Uiso 1 1 calc R . .
C15 C 0.5200(7) 0.5571(3) 0.68212(14) 0.0205(8) Uani 1 1 d . . .
H15A H 0.3731 0.5322 0.6906 0.031 Uiso 1 1 calc R . .
H15B H 0.5367 0.5654 0.6418 0.031 Uiso 1 1 calc R . .
H15C H 0.5488 0.6324 0.7001 0.031 Uiso 1 1 calc R . .
C16 C 0.6776(6) 0.4655(3) 0.70357(16) 0.0163(8) Uani 1 1 d . . .
C17 C 0.9041(6) 0.5071(3) 0.68928(15) 0.0200(9) Uani 1 1 d . . .
H17A H 1.0089 0.4498 0.7027 0.030 Uiso 1 1 calc R . .
H17B H 0.9309 0.5829 0.7070 0.030 Uiso 1 1 calc R . .
H17C H 0.9179 0.5153 0.6489 0.030 Uiso 1 1 calc R . .
N1 N 0.4949(6) 0.4791(2) 0.39361(11) 0.0197(6) Uani 1 1 d . . .
H1A H 0.6016 0.4524 0.3704 0.024 Uiso 1 1 calc R . .
H1B H 0.3669 0.4742 0.3747 0.024 Uiso 1 1 calc R . .
O1 O 0.5018(4) 1.0110(2) 0.47062(11) 0.0242(5) Uani 1 1 d . . .
O2 O 0.8563(4) 0.9803(2) 0.46719(12) 0.0227(6) Uani 1 1 d . . .
O3 O 0.5770(4) 0.20899(19) 0.53006(11) 0.0169(5) Uani 1 1 d . . .
O4 O 0.5228(4) 0.10356(19) 0.61672(9) 0.0211(6) Uani 1 1 d . . .
O5 O 0.2697(4) 0.2534(2) 0.58792(10) 0.0226(6) Uani 1 1 d . . .
O6 O 0.8900(4) 0.1847(2) 0.70129(11) 0.0250(7) Uani 1 1 d . . .
Ag01 Ag 0.47944(4) 0.36090(2) 0.471290(12) 0.01958(8) Uani 1 1 d . . .
S1 S 0.48981(17) 0.21340(7) 0.58799(3) 0.01551(19) Uani 1 1 d . . .
H1 H 0.538(6) 1.073(3) 0.4825(15) 0.023 Uiso 1 1 d . . .

loop_
_atom_site_aniso_label
_atom_site_aniso_U_11
_atom_site_aniso_U_22
_atom_site_aniso_U_33
_atom_site_aniso_U_23
_atom_site_aniso_U_13
_atom_site_aniso_U_12
C1 0.027(2) 0.0126(16) 0.0106(17) 0.0007(14) 0.0014(17) 0.0003(17)
C2 0.0184(19) 0.016(2) 0.023(2) -0.0019(18) -0.0022(17) -0.0056(16)
C3 0.018(2) 0.013(2) 0.019(2) 0.0032(16) 0.0016(16) 0.0042(15)
C4 0.021(2) 0.015(2) 0.014(2) 0.0025(17) 0.0002(16) -0.0039(16)
C5 0.0159(19) 0.018(2) 0.019(2) -0.0017(18) -0.0001(16) -0.0031(17)
C6 0.0189(18) 0.017(2) 0.018(2) -0.0001(19) 0.0022(15) 0.0054(18)
C7 0.024(2) 0.0133(19) 0.016(2) 0.0017(16) 0.0003(17) -0.0025(17)
C8 0.0165(19) 0.016(2) 0.018(2) -0.0010(17) 0.0013(15) -0.0045(16)
C9 0.0154(17) 0.011(2) 0.014(2) -0.0035(16) -0.0007(14) -0.0006(15)
C10 0.019(2) 0.015(2) 0.019(2) 0.0025(18) 0.0016(17) -0.0051(17)
C11 0.020(2) 0.019(2) 0.019(2) -0.0010(17) -0.0018(16) 0.0008(17)
C12 0.021(2) 0.014(2) 0.014(2) -0.0037(17) -0.0041(16) 0.0003(17)
C13 0.021(2) 0.016(2) 0.017(2) -0.0032(17) 0.0038(15) 0.0017(16)
C14 0.016(2) 0.017(2) 0.022(2) -0.0014(18) 0.0007(16) -0.0023(16)
C15 0.023(2) 0.0138(17) 0.025(2) -0.0024(15) -0.0002(19) 0.002(2)
C16 0.018(2) 0.0125(19) 0.019(2) -0.0018(16) -0.0013(16) -0.0002(16)
C17 0.019(2) 0.023(2) 0.018(2) -0.0019(18) -0.0001(16) -0.0017(17)
N1 0.0244(16) 0.0151(14) 0.0196(16) -0.0027(12) -0.0006(17) -0.0025(18)
O1 0.0254(13) 0.0129(11) 0.0344(14) -0.0081(12) -0.0015(19) 0.0005(13)
O2 0.0274(15) 0.0148(13) 0.0259(15) -0.0040(13) -0.0016(14) -0.0041(11)
O3 0.0234(14) 0.0137(12) 0.0137(13) -0.0017(11) 0.0003(13) 0.0000(10)
O4 0.0296(15) 0.0152(12) 0.0184(13) 0.0024(10) -0.0029(13) -0.0035(13)
O5 0.0183(14) 0.0304(16) 0.0192(15) -0.0066(14) -0.0036(12) 0.0000(13)
O6 0.0280(15) 0.0203(15) 0.0269(17) -0.0008(13) -0.0004(13) 0.0091(13)
Ag01 0.02360(14) 0.01539(13) 0.01976(14) 0.00112(12) 0.00182(14) 0.00190(14)
S1 0.0182(5) 0.0147(4) 0.0136(4) -0.0012(3) -0.0011(5) -0.0023(5)

loop_
_atom_type_symbol
_atom_type_description
_atom_type_scat_dispersion_real
_atom_type_scat_dispersion_imag
_atom_type_scat_source
C C 0.0033 0.0016 'International Tables Vol C Tables 4.2.6.8 and 6.1.1.4'
H H 0.0000 0.0000 'International Tables Vol C Tables 4.2.6.8 and 6.1.1.4'
N N 0.0061 0.0033 'International Tables Vol C Tables 4.2.6.8 and 6.1.1.4'
O O 0.0106 0.0060 'International Tables Vol C Tables 4.2.6.8 and 6.1.1.4'
Ag Ag -0.8971 1.1015 'International Tables Vol C Tables 4.2.6.8 and 6.1.1.4'
S S 0.1246 0.1234 'International Tables Vol C Tables 4.2.6.8 and 6.1.1.4'

loop_
_geom_angle_atom_site_label_1
_geom_angle_atom_site_label_2
_geom_angle_atom_site_label_3
_geom_angle
_geom_angle_site_symmetry_1
_geom_angle_site_symmetry_3
_geom_angle_publ_flag
C2 C1 C6 119.7(3) . . ?
C2 C1 N1 121.1(3) . . ?
C6 C1 N1 119.1(4) . . ?
C1 C2 C3 120.3(3) . . ?
C1 C2 H2 119.9 . . ?
C3 C2 H2 119.9 . . ?
C2 C3 C4 120.4(3) . . ?
C2 C3 H3 119.8 . . ?
C4 C3 H3 119.8 . . ?
C5 C4 C3 118.9(3) . . ?
C5 C4 C7 118.9(3) . . ?
C3 C4 C7 122.0(4) . . ?
C6 C5 C4 121.2(4) . . ?
C6 C5 H5 119.4 . . ?
C4 C5 H5 119.4 . . ?
C5 C6 C1 119.5(3) . . ?
C5 C6 H6 120.3 . . ?
C1 C6 H6 120.3 . . ?
O2 C7 O1 123.2(3) . . ?
O2 C7 C4 122.8(3) . . ?
O1 C7 C4 114.0(3) . . ?
C9 C8 S1 117.1(2) . . ?
C9 C8 H8A 108.0 . . ?
S1 C8 H8A 108.0 . . ?
C9 C8 H8B 108.0 . . ?
S1 C8 H8B 108.0 . . ?
H8A C8 H8B 107.3 . . ?
C10 C9 C8 114.5(3) . . ?
C10 C9 C14 104.5(3) . . ?
C8 C9 C14 118.3(3) . . ?
C10 C9 C16 100.4(3) . . ?
C8 C9 C16 114.8(3) . . ?
C14 C9 C16 102.0(3) . . ?
O6 C10 C9 127.5(3) . . ?
O6 C10 C11 126.1(3) . . ?
C9 C10 C11 106.3(3) . . ?
C10 C11 C12 102.1(3) . . ?
C10 C11 H11A 111.3 . . ?
C12 C11 H11A 111.3 . . ?
C10 C11 H11B 111.3 . . ?
C12 C11 H11B 111.3 . . ?
H11A C11 H11B 109.2 . . ?
C13 C12 C11 106.9(3) . . ?
C13 C12 C16 102.3(3) . . ?
C11 C12 C16 102.5(3) . . ?
C13 C12 H12 114.6 . . ?
C11 C12 H12 114.6 . . ?
C16 C12 H12 114.6 . . ?
C12 C13 C14 103.0(3) . . ?
C12 C13 H13A 111.2 . . ?
C14 C13 H13A 111.2 . . ?
C12 C13 H13B 111.2 . . ?
C14 C13 H13B 111.2 . . ?
H13A C13 H13B 109.1 . . ?
C9 C14 C13 103.6(3) . . ?
C9 C14 H14A 111.0 . . ?
C13 C14 H14A 111.0 . . ?
C9 C14 H14B 111.0 . . ?
C13 C14 H14B 111.0 . . ?
H14A C14 H14B 109.0 . . ?
C16 C15 H15A 109.5 . . ?
C16 C15 H15B 109.5 . . ?
H15A C15 H15B 109.5 . . ?
C16 C15 H15C 109.5 . . ?
H15A C15 H15C 109.5 . . ?
H15B C15 H15C 109.5 . . ?
C15 C16 C17 107.8(3) . . ?
C15 C16 C12 114.2(3) . . ?
C17 C16 C12 114.4(3) . . ?
C15 C16 C9 113.3(3) . . ?
C17 C16 C9 113.0(3) . . ?
C12 C16 C9 93.9(3) . . ?
C16 C17 H17A 109.5 . . ?
C16 C17 H17B 109.5 . . ?
H17A C17 H17B 109.5 . . ?
C16 C17 H17C 109.5 . . ?
H17A C17 H17C 109.5 . . ?
H17B C17 H17C 109.5 . . ?
C1 N1 Ag01 112.15(19) . . ?
C1 N1 H1A 109.2 . . ?
Ag01 N1 H1A 109.2 . . ?
C1 N1 H1B 109.2 . . ?
Ag01 N1 H1B 109.2 . . ?
H1A N1 H1B 107.9 . . ?
C7 O1 H1 110(3) . . ?
C7 O2 Ag01 127.5(2) . 3_566 ?
S1 O3 Ag01 116.61(12) . . ?
N1 Ag01 O3 157.00(10) . . ?
N1 Ag01 O2 94.00(9) . 3_466 ?
O3 Ag01 O2 105.39(9) . 3_466 ?
O5 S1 O4 114.13(17) . . ?
O5 S1 O3 110.72(15) . . ?
O4 S1 O3 111.38(15) . . ?
O5 S1 C8 108.20(17) . . ?
O4 S1 C8 109.19(16) . . ?
O3 S1 C8 102.52(15) . . ?

loop_
_geom_bond_atom_site_label_1
_geom_bond_atom_site_label_2
_geom_bond_distance
_geom_bond_site_symmetry_2
_geom_bond_publ_flag
C1 C2 1.378(5) . ?
C1 C6 1.399(5) . ?
C1 N1 1.420(4) . ?
C2 C3 1.380(5) . ?
C2 H2 0.9500 . ?
C3 C4 1.395(5) . ?
C3 H3 0.9500 . ?
C4 C5 1.378(5) . ?
C4 C7 1.480(5) . ?
C5 C6 1.377(5) . ?
C5 H5 0.9500 . ?
C6 H6 0.9500 . ?
C7 O2 1.221(4) . ?
C7 O1 1.324(4) . ?
C8 C9 1.520(5) . ?
C8 S1 1.779(3) . ?
C8 H8A 0.9900 . ?
C8 H8B 0.9900 . ?
C9 C10 1.515(5) . ?
C9 C14 1.561(5) . ?
C9 C16 1.564(5) . ?
C10 O6 1.206(4) . ?
C10 C11 1.527(5) . ?
C11 C12 1.540(5) . ?
C11 H11A 0.9900 . ?
C11 H11B 0.9900 . ?
C12 C13 1.536(5) . ?
C12 C16 1.550(5) . ?
C12 H12 1.0000 . ?
C13 C14 1.564(5) . ?
C13 H13A 0.9900 . ?
C13 H13B 0.9900 . ?
C14 H14A 0.9900 . ?
C14 H14B 0.9900 . ?
C15 C16 1.525(5) . ?
C15 H15A 0.9800 . ?
C15 H15B 0.9800 . ?
C15 H15C 0.9800 . ?
C16 C17 1.530(5) . ?
C17 H17A 0.9800 . ?
C17 H17B 0.9800 . ?
C17 H17C 0.9800 . ?
N1 Ag01 2.309(3) . ?
N1 H1A 0.9200 . ?
N1 H1B 0.9200 . ?
O1 H1 0.80(4) . ?
O2 Ag01 2.464(3) 3_566 ?
O3 S1 1.498(3) . ?
O3 Ag01 2.320(2) . ?
O4 S1 1.447(2) . ?
O5 S1 1.446(3) . ?
Ag01 O2 2.464(3) 3_466 ?

loop_
_geom_hbond_atom_site_label_D
_geom_hbond_atom_site_label_H
_geom_hbond_atom_site_label_A
_geom_hbond_distance_DH
_geom_hbond_distance_HA
_geom_hbond_distance_DA
_geom_hbond_angle_DHA
_geom_hbond_site_symmetry_A
N1 H1B O4 0.92 2.33 3.101(5) 141.1 3_456
N1 H1B O6 0.92 2.58 3.025(4) 110.2 3_456
O1 H1 O3 0.80(4) 1.94(4) 2.716(3) 163(4) 1_565

loop_
_geom_torsion_atom_site_label_1
_geom_torsion_atom_site_label_2
_geom_torsion_atom_site_label_3
_geom_torsion_atom_site_label_4
_geom_torsion
_geom_torsion_site_symmetry_1
_geom_torsion_site_symmetry_2
_geom_torsion_site_symmetry_3
_geom_torsion_site_symmetry_4
_geom_torsion_publ_flag
C6 C1 C2 C3 -1.7(5) . . . . ?
N1 C1 C2 C3 175.3(3) . . . . ?
C1 C2 C3 C4 2.2(6) . . . . ?
C2 C3 C4 C5 -1.8(6) . . . . ?
C2 C3 C4 C7 -178.0(4) . . . . ?
C3 C4 C5 C6 1.1(6) . . . . ?
C7 C4 C5 C6 177.4(3) . . . . ?
C4 C5 C6 C1 -0.7(6) . . . . ?
C2 C1 C6 C5 1.0(5) . . . . ?
N1 C1 C6 C5 -176.1(3) . . . . ?
C5 C4 C7 O2 6.5(6) . . . . ?
C3 C4 C7 O2 -177.3(4) . . . . ?
C5 C4 C7 O1 -173.8(3) . . . . ?
C3 C4 C7 O1 2.4(6) . . . . ?
S1 C8 C9 C10 92.7(3) . . . . ?
S1 C8 C9 C14 -31.2(4) . . . . ?
S1 C8 C9 C16 -151.9(3) . . . . ?
C8 C9 C10 O6 -19.2(5) . . . . ?
C14 C9 C10 O6 111.8(4) . . . . ?
C16 C9 C10 O6 -142.8(4) . . . . ?
C8 C9 C10 C11 159.1(3) . . . . ?
C14 C9 C10 C11 -69.9(3) . . . . ?
C16 C9 C10 C11 35.5(3) . . . . ?
O6 C10 C11 C12 177.2(4) . . . . ?
C9 C10 C11 C12 -1.2(4) . . . . ?
C10 C11 C12 C13 73.0(4) . . . . ?
C10 C11 C12 C16 -34.2(3) . . . . ?
C11 C12 C13 C14 -69.3(4) . . . . ?
C16 C12 C13 C14 38.0(3) . . . . ?
C10 C9 C14 C13 72.3(3) . . . . ?
C8 C9 C14 C13 -159.0(3) . . . . ?
C16 C9 C14 C13 -32.0(3) . . . . ?
C12 C13 C14 C9 -3.3(4) . . . . ?
C13 C12 C16 C15 61.5(4) . . . . ?
C11 C12 C16 C15 172.1(3) . . . . ?
C13 C12 C16 C17 -173.7(3) . . . . ?
C11 C12 C16 C17 -63.0(4) . . . . ?
C13 C12 C16 C9 -56.2(3) . . . . ?
C11 C12 C16 C9 54.4(3) . . . . ?
C10 C9 C16 C15 -172.5(3) . . . . ?
C8 C9 C16 C15 64.2(4) . . . . ?
C14 C9 C16 C15 -65.1(4) . . . . ?
C10 C9 C16 C17 64.5(4) . . . . ?
C8 C9 C16 C17 -58.8(4) . . . . ?
C14 C9 C16 C17 171.9(3) . . . . ?
C10 C9 C16 C12 -54.1(3) . . . . ?
C8 C9 C16 C12 -177.4(3) . . . . ?
C14 C9 C16 C12 53.3(3) . . . . ?
C2 C1 N1 Ag01 -94.8(3) . . . . ?
C6 C1 N1 Ag01 82.2(4) . . . . ?
O1 C7 O2 Ag01 23.9(5) . . . 3_566 ?
C4 C7 O2 Ag01 -156.5(3) . . . 3_566 ?
C1 N1 Ag01 O3 -119.5(3) . . . . ?
C1 N1 Ag01 O2 28.2(3) . . . 3_466 ?
S1 O3 Ag01 N1 165.2(2) . . . . ?
S1 O3 Ag01 O2 18.74(15) . . . 3_466 ?
Ag01 O3 S1 O5 39.67(19) . . . . ?
Ag01 O3 S1 O4 167.80(14) . . . . ?
Ag01 O3 S1 C8 -75.55(17) . . . . ?
C9 C8 S1 O5 71.9(3) . . . . ?
C9 C8 S1 O4 -52.8(3) . . . . ?
C9 C8 S1 O3 -171.0(3) . . . . ?
